data_7111792
loop_
_publ_author_name
'Xiaodong Hou'
'Zhihan Wang'
'Joseph Lee'
'Erin Wysocki'
'Casey Oian'
'Jennifer Schlak'
'Qianli R. Chu'

_publ_section_title
;
 Synthesis of polymeric ladders by topochemical polymerization
;
_journal_name_full Chem.Commun.
_journal_page_first 1218
_journal_paper_doi 10.1039/c3cc47379a
_journal_volume 50
_journal_year 2014
_chemical_formula_moiety 'C22 H26 O4'
_chemical_formula_sum 'C22 H26 O4'
_chemical_formula_weight 354.43
_chemical_name_systematic
; 
 ? 
;
_space_group_IT_number 2
_symmetry_cell_setting triclinic
_symmetry_space_group_name_Hall '-P 1'
_symmetry_space_group_name_H-M 'P -1'
_atom_sites_solution_hydrogens geom
_atom_sites_solution_primary direct
_atom_sites_solution_secondary difmap
_audit_creation_method SHELXL-97
_cell_angle_alpha 71.633(4)
_cell_angle_beta 89.640(3)
_cell_angle_gamma 74.810(3)
_cell_formula_units_Z 1
_cell_length_a 5.4869(3)
_cell_length_b 8.0395(4)
_cell_length_c 12.2631(8)
_cell_measurement_reflns_used 3483
_cell_measurement_temperature 150(2)
_cell_measurement_theta_max 30.01
_cell_measurement_theta_min 2.76
_cell_volume 493.73(5)
_computing_cell_refinement 'Bruker SAINT'
_computing_data_collection 'Bruker APEX2'
_computing_data_reduction 'Bruker SAINT'
_computing_molecular_graphics 'Bruker SHELXTL'
_computing_publication_material 'Bruker SHELXTL'
_computing_structure_refinement 'SHELXL-97 (Sheldrick, 2008)'
_computing_structure_solution 'SHELXS-97 (Sheldrick, 2008)'
_diffrn_ambient_temperature 296(2)
_diffrn_measured_fraction_theta_full 0.969
_diffrn_measured_fraction_theta_max 0.969
_diffrn_measurement_device_type 'Bruker APEX-II CCD'
_diffrn_measurement_method '\f and \w scans'
_diffrn_radiation_monochromator graphite
_diffrn_radiation_source 'fine-focus sealed tube'
_diffrn_radiation_type MoK\a
_diffrn_radiation_wavelength 0.71073
_diffrn_reflns_av_R_equivalents 0.0164
_diffrn_reflns_av_sigmaI/netI 0.0234
_diffrn_reflns_limit_h_max 7
_diffrn_reflns_limit_h_min -7
_diffrn_reflns_limit_k_max 10
_diffrn_reflns_limit_k_min -11
_diffrn_reflns_limit_l_max 17
_diffrn_reflns_limit_l_min -17
_diffrn_reflns_number 4904
_diffrn_reflns_theta_full 30.04
_diffrn_reflns_theta_max 30.04
_diffrn_reflns_theta_min 1.76
_exptl_absorpt_coefficient_mu 0.081
_exptl_absorpt_correction_T_max 0.9801
_exptl_absorpt_correction_T_min 0.9235
_exptl_absorpt_correction_type multi-scan
_exptl_absorpt_process_details 'Acta Cryst (1995). A51, 33-38'
_exptl_crystal_colour colourless
_exptl_crystal_density_diffrn 1.192
_exptl_crystal_density_method 'not measured'
_exptl_crystal_description Plate
_exptl_crystal_F_000 190
_exptl_crystal_size_max 1.00
_exptl_crystal_size_mid 0.50
_exptl_crystal_size_min 0.25
_refine_diff_density_max 0.357
_refine_diff_density_min -0.286
_refine_diff_density_rms 0.101
_refine_ls_extinction_method none
_refine_ls_goodness_of_fit_ref 1.073
_refine_ls_hydrogen_treatment mixed
_refine_ls_matrix_type full
_refine_ls_number_parameters 119
_refine_ls_number_reflns 2800
_refine_ls_number_restraints 0
_refine_ls_restrained_S_all 1.073
_refine_ls_R_factor_all 0.0518
_refine_ls_R_factor_gt 0.0430
_refine_ls_shift/su_max 0.012
_refine_ls_shift/su_mean 0.002
_refine_ls_structure_factor_coef Fsqd
_refine_ls_weighting_details 'calc w=1/[\s^2^(Fo^2^)+(0.0807P)^2^+0.0829P] where P=(Fo^2^+2Fc^2^)/3'
_refine_ls_weighting_scheme calc
_refine_ls_wR_factor_gt 0.1258
_refine_ls_wR_factor_ref 0.1427
_reflns_number_gt 2423
_reflns_number_total 2800
_reflns_threshold_expression >2sigma(I)
_cod_data_source_file c3cc47379a.txt
_cod_data_source_block de8bd94_0m
_cod_original_sg_symbol_H-M P-1
_cod_database_code 7111792

loop_
_symmetry_equiv_pos_as_xyz
'x, y, z'
'-x, -y, -z'

loop_
_atom_site_label
_atom_site_type_symbol
_atom_site_fract_x
_atom_site_fract_y
_atom_site_fract_z
_atom_site_U_iso_or_equiv
_atom_site_adp_type
_atom_site_occupancy
_atom_site_symmetry_multiplicity
_atom_site_calc_flag
_atom_site_refinement_flags
O1 O 0.14854(16) -0.22618(10) 0.83650(6) 0.0297(2) Uani 1 1 d .
O2 O 0.27980(15) -0.12102(11) 0.96932(6) 0.0312(2) Uani 1 1 d .
C1 C 0.8520(3) 0.80109(17) 0.57823(11) 0.0427(3) Uani 1 1 d .
H1A H 1.0243 0.7669 0.6100 0.064 Uiso 1 1 calc R
H1B H 0.7677 0.9209 0.5799 0.064 Uiso 1 1 calc R
H1C H 0.8497 0.8009 0.5000 0.064 Uiso 1 1 calc R
C2 C 0.7165(2) 0.66582(15) 0.64918(10) 0.0334(2) Uani 1 1 d .
H2A H 0.5386 0.7077 0.6215 0.040 Uiso 1 1 calc R
H2B H 0.7278 0.6616 0.7290 0.040 Uiso 1 1 calc R
C3 C 0.8275(2) 0.47414(15) 0.64308(10) 0.0306(2) Uani 1 1 d .
H3A H 0.7921 0.4745 0.5656 0.037 Uiso 1 1 calc R
H3B H 1.0100 0.4398 0.6589 0.037 Uiso 1 1 calc R
C4 C 0.7221(2) 0.33629(14) 0.72669(9) 0.0282(2) Uani 1 1 d .
H4 H 0.7580 0.3156 0.8046 0.034 Uiso 1 1 calc R
C5 C 0.5809(2) 0.23981(14) 0.70008(9) 0.0272(2) Uani 1 1 d .
H5 H 0.5461 0.2541 0.6230 0.033 Uiso 1 1 calc R
C6 C 0.48095(19) 0.11362(13) 0.78831(9) 0.0251(2) Uani 1 1 d .
H6 H 0.5185 0.1036 0.8644 0.030 Uiso 1 1 calc R
C7 C 0.3397(2) 0.00993(14) 0.77106(9) 0.0274(2) Uani 1 1 d .
H7 H 0.2948 0.0161 0.6966 0.033 Uiso 1 1 calc R
C8 C 0.25629(19) -0.11374(13) 0.87076(8) 0.0237(2) Uani 1 1 d .
C9 C 0.07478(19) -0.36220(13) 0.92270(8) 0.0246(2) Uani 1 1 d .
C10 C 0.1837(2) -0.53987(14) 0.92679(9) 0.0290(2) Uani 1 1 d .
H10 H 0.3068 -0.5651 0.8774 0.035 Uiso 1 1 calc R
C11 C -0.1081(2) -0.31926(14) 0.99485(9) 0.0289(2) Uani 1 1 d .
H11 H -0.1791 -0.1989 0.9911 0.035 Uiso 1 1 calc R

loop_
_atom_site_aniso_label
_atom_site_aniso_U_11
_atom_site_aniso_U_22
_atom_site_aniso_U_33
_atom_site_aniso_U_23
_atom_site_aniso_U_13
_atom_site_aniso_U_12
O1 0.0438(4) 0.0265(4) 0.0240(4) -0.0068(3) 0.0061(3) -0.0200(3)
O2 0.0391(4) 0.0354(4) 0.0252(4) -0.0101(3) 0.0071(3) -0.0202(3)
C1 0.0579(8) 0.0314(6) 0.0403(6) -0.0061(5) 0.0054(6) -0.0216(6)
C2 0.0357(5) 0.0275(5) 0.0376(6) -0.0093(4) 0.0067(4) -0.0113(4)
C3 0.0324(5) 0.0276(5) 0.0326(5) -0.0073(4) 0.0122(4) -0.0129(4)
C4 0.0299(5) 0.0258(5) 0.0285(5) -0.0065(4) 0.0091(4) -0.0101(4)
C5 0.0321(5) 0.0237(5) 0.0251(5) -0.0058(4) 0.0076(4) -0.0094(4)
C6 0.0279(5) 0.0213(4) 0.0251(4) -0.0057(4) 0.0061(3) -0.0075(3)
C7 0.0345(5) 0.0241(5) 0.0237(4) -0.0049(4) 0.0045(4) -0.0117(4)
C8 0.0247(4) 0.0206(4) 0.0261(4) -0.0070(3) 0.0036(3) -0.0075(3)
C9 0.0295(5) 0.0224(4) 0.0235(4) -0.0056(3) 0.0033(3) -0.0122(4)
C10 0.0321(5) 0.0259(5) 0.0326(5) -0.0123(4) 0.0116(4) -0.0109(4)
C11 0.0318(5) 0.0205(4) 0.0348(5) -0.0092(4) 0.0077(4) -0.0076(4)

loop_
_atom_type_symbol
_atom_type_description
_atom_type_scat_dispersion_real
_atom_type_scat_dispersion_imag
_atom_type_scat_source
C C 0.0033 0.0016 'International Tables Vol C Tables 4.2.6.8 and 6.1.1.4'
H H 0.0000 0.0000 'International Tables Vol C Tables 4.2.6.8 and 6.1.1.4'
O O 0.0106 0.0060 'International Tables Vol C Tables 4.2.6.8 and 6.1.1.4'

loop_
_geom_angle_atom_site_label_1
_geom_angle_atom_site_label_2
_geom_angle_atom_site_label_3
_geom_angle
_geom_angle_site_symmetry_1
_geom_angle_site_symmetry_3
C8 O1 C9 117.62(8) . .
C2 C1 H1A 109.5 . .
C2 C1 H1B 109.5 . .
H1A C1 H1B 109.5 . .
C2 C1 H1C 109.5 . .
H1A C1 H1C 109.5 . .
H1B C1 H1C 109.5 . .
C1 C2 C3 112.58(10) . .
C1 C2 H2A 109.1 . .
C3 C2 H2A 109.1 . .
C1 C2 H2B 109.1 . .
C3 C2 H2B 109.1 . .
H2A C2 H2B 107.8 . .
C4 C3 C2 112.40(9) . .
C4 C3 H3A 109.1 . .
C2 C3 H3A 109.1 . .
C4 C3 H3B 109.1 . .
C2 C3 H3B 109.1 . .
H3A C3 H3B 107.9 . .
C5 C4 C3 126.11(10) . .
C5 C4 H4 116.9 . .
C3 C4 H4 116.9 . .
C4 C5 C6 121.55(9) . .
C4 C5 H5 119.2 . .
C6 C5 H5 119.2 . .
C7 C6 C5 126.30(10) . .
C7 C6 H6 116.9 . .
C5 C6 H6 116.9 . .
C6 C7 C8 119.44(9) . .
C6 C7 H7 120.3 . .
C8 C7 H7 120.3 . .
O2 C8 O1 123.13(9) . .
O2 C8 C7 126.50(9) . .
O1 C8 C7 110.36(8) . .
C10 C9 C11 121.90(9) . .
C10 C9 O1 116.44(9) . .
C11 C9 O1 121.55(9) . .
C9 C10 C11 119.62(9) . 2_547
C9 C10 H10 120.2 . .
C11 C10 H10 120.2 2_547 .
C9 C11 C10 118.48(9) . 2_547
C9 C11 H11 120.8 . .
C10 C11 H11 120.8 2_547 .

loop_
_geom_bond_atom_site_label_1
_geom_bond_atom_site_label_2
_geom_bond_distance
_geom_bond_site_symmetry_2
O1 C8 1.3658(11) .
O1 C9 1.4054(11) .
O2 C8 1.1976(12) .
C1 C2 1.5206(16) .
C1 H1A 0.9600 .
C1 H1B 0.9600 .
C1 H1C 0.9600 .
C2 C3 1.5268(15) .
C2 H2A 0.9700 .
C2 H2B 0.9700 .
C3 C4 1.4921(13) .
C3 H3A 0.9700 .
C3 H3B 0.9700 .
C4 C5 1.3363(14) .
C4 H4 0.9300 .
C5 C6 1.4467(13) .
C5 H5 0.9300 .
C6 C7 1.3387(14) .
C6 H6 0.9300 .
C7 C8 1.4691(13) .
C7 H7 0.9300 .
C9 C10 1.3812(14) .
C9 C11 1.3817(14) .
C10 C11 1.3903(14) 2_547
C10 H10 0.9300 .
C11 C10 1.3904(14) 2_547
C11 H11 0.9300 .
